data_7717447
loop_
_publ_author_name
'Wojnowski, Tomasz'
'Ordyszewska, Anna'
'Halenka, Hanna'
'Anusiewicz, Iwona'
'Chojnacki, Jaros\/law'
'Kaniewska-Laskowska, Kinga'
'Grubba, Rafa\/l'

_publ_section_title
;
 Activation of small molecules by ambiphilic NHC-stabilized
 phosphinoborenium cation: formation of boreniums with B-O-C, B-O-B, and
 B-O-P structural motifs
;
_journal_name_full 'Dalton Transactions'
_journal_paper_doi 10.1039/D4DT02656J
_journal_year 2024
_chemical_formula_moiety 'C16 Al F36 O4 -, C17 H26 B F9 N3 O +'
_chemical_formula_sum 'C33 H26 Al B F45 N3 O5'
_chemical_formula_weight 1437.36
_space_group_crystal_system triclinic
_space_group_IT_number 2
_space_group_name_Hall '-P 1'
_space_group_name_H-M_alt 'P -1'
_atom_sites_solution_hydrogens geom
_atom_sites_solution_primary dual
_atom_sites_solution_secondary difmap
_audit_creation_date 2024-04-09
_audit_creation_method
;
Olex2 1.2
(compiled 2018.05.29 svn.r3508 for OlexSys, GUI svn.r5506)
;
_audit_update_record
;
2024-07-03 deposited with the CCDC.	2024-11-04 downloaded from the CCDC.
;
_cell_angle_alpha 75.250(17)
_cell_angle_beta 81.060(17)
_cell_angle_gamma 84.851(15)
_cell_formula_units_Z 2
_cell_length_a 10.7476(19)
_cell_length_b 15.641(3)
_cell_length_c 15.787(4)
_cell_measurement_reflns_used 7384
_cell_measurement_temperature 120
_cell_measurement_theta_max 23.95
_cell_measurement_theta_min 2.51
_cell_volume 2531.7(9)
_computing_cell_refinement 'X-Area Recipe 1.34.0.0 (STOE, 2019)'
_computing_data_collection 'X-Area WinXpose 2.0.22.0 (STOE, 2016)'
_computing_data_reduction 'X-Area Integrate 1.77.0.0 (STOE, 2019) X-Area X-Red32 1.65.0.0 (STOE, 2018)'
_computing_molecular_graphics 'Olex2 (Dolomanov et al., 2009)'
_computing_publication_material 'Olex2 (Dolomanov et al., 2009)'
_computing_structure_refinement 'ShelXL (Sheldrick, 2015)'
_computing_structure_solution 'ShelXT (Sheldrick, 2015)'
_diffrn_ambient_temperature 120
_diffrn_detector_area_resol_mean 6.67
_diffrn_measured_fraction_theta_full 1.000
_diffrn_measured_fraction_theta_max 0.978
_diffrn_measurement_device_type 'STOE IPDS 2T'
_diffrn_measurement_method 'rotation method, \w scans'
_diffrn_radiation_type MoK\a
_diffrn_radiation_wavelength 0.71073
_diffrn_reflns_av_R_equivalents 0.0493
_diffrn_reflns_av_unetI/netI 0.0631
_diffrn_reflns_Laue_measured_fraction_full 1.000
_diffrn_reflns_Laue_measured_fraction_max 0.978
_diffrn_reflns_limit_h_max 14
_diffrn_reflns_limit_h_min -14
_diffrn_reflns_limit_k_max 21
_diffrn_reflns_limit_k_min -21
_diffrn_reflns_limit_l_max 21
_diffrn_reflns_limit_l_min -21
_diffrn_reflns_number 35942
_diffrn_reflns_point_group_measured_fraction_full 1.000
_diffrn_reflns_point_group_measured_fraction_max 0.978
_diffrn_reflns_theta_full 25.242
_diffrn_reflns_theta_max 29.363
_diffrn_reflns_theta_min 1.921
_diffrn_source 'GeniX Mo, 0.05 x 0.05 mm2 microfocus'
_exptl_absorpt_coefficient_mu 0.250
_exptl_absorpt_correction_type none
_exptl_crystal_colour colourless
_exptl_crystal_colour_primary colourless
_exptl_crystal_density_diffrn 1.886
_exptl_crystal_density_method 'not measured'
_exptl_crystal_description plate
_exptl_crystal_F_000 1416
_exptl_crystal_size_max 0.2
_exptl_crystal_size_mid 0.12
_exptl_crystal_size_min 0.03
_refine_diff_density_max 0.418
_refine_diff_density_min -0.390
_refine_diff_density_rms 0.071
_refine_ls_extinction_method none
_refine_ls_goodness_of_fit_ref 1.042
_refine_ls_hydrogen_treatment constr
_refine_ls_matrix_type full
_refine_ls_number_parameters 852
_refine_ls_number_reflns 13620
_refine_ls_number_restraints 7
_refine_ls_restrained_S_all 1.042
_refine_ls_R_factor_all 0.1131
_refine_ls_R_factor_gt 0.0555
_refine_ls_shift/su_max 0.001
_refine_ls_shift/su_mean 0.000
_refine_ls_structure_factor_coef Fsqd
_refine_ls_weighting_details 'w=1/[\s^2^(Fo^2^)+(0.0257P)^2^+3.2582P] where P=(Fo^2^+2Fc^2^)/3'
_refine_ls_weighting_scheme calc
_refine_ls_wR_factor_gt 0.0915
_refine_ls_wR_factor_ref 0.1103
_reflns_Friedel_coverage 0.000
_reflns_number_gt 8449
_reflns_number_total 13620
_reflns_threshold_expression 'I > 2\s(I)'
_cod_data_source_file d4dt02656j2.cif
_cod_data_source_block 6_WCA
_cod_original_cell_volume 2531.6(9)
_cod_database_code 7717447
_shelx_shelxl_version_number 2018/3
_shelx_space_group_comment
;
The symmetry employed for this shelxl refinement is uniquely defined
by the following loop, which should always be used as a source of
symmetry information in preference to the above space-group names.
They are only intended as comments.
;
_shelx_estimated_absorpt_t_max 0.993
_shelx_estimated_absorpt_t_min 0.952
_olex2_refinement_description
;
1. Fixed Uiso
 At 1.2 times of:
  All C(H) groups
 At 1.5 times of:
  All C(H,H,H) groups
2. Restrained distances
 F30-C24 \\sim F31-C24 \\sim F32-C24
 with sigma of 0.02
 F30A-C24A \\sim F31A-C24A \\sim F32A-C24A
 with sigma of 0.02
 C24-C22 \\sim C24A-C22
 with sigma of 0.02
3. Others
 Sof(C25A)=Sof(F29A)=Sof(F28A)=Sof(F27A)=1-FVAR(1)
 Sof(F27)=Sof(F28)=Sof(F29)=Sof(C25)=FVAR(1)
 Sof(C23A)=Sof(F35A)=Sof(F33A)=Sof(F34A)=1-FVAR(2)
 Sof(F33)=Sof(F34)=Sof(F35)=Sof(C23)=FVAR(2)
 Sof(C24A)=Sof(F31A)=Sof(F32A)=Sof(F30A)=1-FVAR(3)
 Sof(F30)=Sof(F31)=Sof(F32)=Sof(C24)=FVAR(3)
4.a Ternary CH refined with riding coordinates:
 C8(H8), C11(H11)
4.b Idealised Me refined as rotating group:
 C4(H4A,H4B,H4C), C5(H5A,H5B,H5C), C6(H6A,H6B,H6C), C7(H7A,H7B,H7C), C9(H9A,
 H9B,H9C), C10(H10A,H10B,H10C), C12(H12A,H12B,H12C), C13(H13A,H13B,H13C)
;
_olex2_submission_special_instructions 'No special instructions were received'

loop_
_space_group_symop_operation_xyz
'x, y, z'
'-x, -y, -z'

loop_
_atom_site_label
_atom_site_type_symbol
_atom_site_fract_x
_atom_site_fract_y
_atom_site_fract_z
_atom_site_U_iso_or_equiv
_atom_site_adp_type
_atom_site_occupancy
_atom_site_site_symmetry_order
_atom_site_calc_flag
_atom_site_refinement_flags_posn
_atom_site_refinement_flags_adp
_atom_site_refinement_flags_occupancy
_atom_site_disorder_assembly
_atom_site_disorder_group
Al1 Al 0.58287(7) 0.69239(5) 0.70955(5) 0.01427(15) Uani 1 1 d . . . . .
F90 F 0.34262(17) 0.55945(11) 0.82168(11) 0.0379(4) Uani 1 1 d . . . . .
F10 F 0.32005(16) 0.68375(11) 0.57494(12) 0.0394(4) Uani 1 1 d . . . . .
F11 F 0.36066(16) 0.76260(11) 0.44220(11) 0.0360(4) Uani 1 1 d . . . . .
F12 F 0.49689(16) 0.66230(10) 0.49705(11) 0.0319(4) Uani 1 1 d . . . . .
F13 F 0.63714(15) 0.89214(10) 0.50785(10) 0.0310(4) Uani 1 1 d . . . . .
F14 F 0.59076(15) 0.83418(10) 0.40716(9) 0.0285(4) Uani 1 1 d . . . . .
F15 F 0.68732(14) 0.75547(10) 0.51236(10) 0.0259(3) Uani 1 1 d . . . . .
F16 F 0.41317(16) 0.92614(10) 0.59746(10) 0.0307(4) Uani 1 1 d . . . . .
F17 F 0.37950(16) 0.92625(10) 0.46643(10) 0.0331(4) Uani 1 1 d . . . . .
F18 F 0.26226(15) 0.85329(11) 0.58036(11) 0.0359(4) Uani 1 1 d . . . . .
F19 F 0.52428(15) 0.66125(12) 0.98221(10) 0.0332(4) Uani 1 1 d . . . . .
F20 F 0.43789(17) 0.79139(11) 0.94096(11) 0.0371(4) Uani 1 1 d . . . . .
F21 F 0.32668(15) 0.68503(12) 1.02190(10) 0.0362(4) Uani 1 1 d . . . . .
F22 F 0.40517(17) 0.53163(11) 0.94859(11) 0.0397(4) Uani 1 1 d . . . . .
F23 F 0.21851(16) 0.58959(12) 0.93254(12) 0.0403(4) Uani 1 1 d . . . . .
F24 F 0.19844(15) 0.76982(12) 0.88766(11) 0.0384(4) Uani 1 1 d . . . . .
F25 F 0.24261(15) 0.72394(12) 0.76810(10) 0.0340(4) Uani 1 1 d . . . . .
F26 F 0.34490(16) 0.82860(10) 0.78598(10) 0.0317(4) Uani 1 1 d . . . . .
F27 F 0.9936(7) 0.8601(6) 0.6802(7) 0.045(2) Uani 0.796(5) 1 d . . P A 1
F28 F 0.9131(3) 0.8081(2) 0.58756(17) 0.0533(10) Uani 0.796(5) 1 d . . P A 1
F29 F 0.9992(2) 0.71880(17) 0.69142(19) 0.0521(9) Uani 0.796(5) 1 d . . P A 1
F30 F 0.9227(4) 0.7761(3) 0.8497(3) 0.0394(8) Uani 0.789(4) 1 d D . P A 1
F31 F 0.7234(2) 0.75927(16) 0.88644(14) 0.0428(7) Uani 0.789(4) 1 d D . P A 1
F32 F 0.8404(3) 0.65712(15) 0.84368(17) 0.0495(8) Uani 0.789(4) 1 d D . P A 1
F33 F 0.7484(3) 0.92902(15) 0.64507(17) 0.0536(9) Uani 0.784(5) 1 d . . P A 1
F34 F 0.7840(3) 0.92456(18) 0.7761(2) 0.0363(7) Uani 0.784(5) 1 d . . P A 1
F35 F 0.6129(2) 0.87498(16) 0.7561(2) 0.0485(10) Uani 0.784(5) 1 d . . P A 1
F36 F 0.67979(16) 0.50772(10) 0.83740(10) 0.0305(4) Uani 1 1 d . . . . .
F37 F 0.55787(16) 0.42085(11) 0.80768(11) 0.0337(4) Uani 1 1 d . . . . .
F38 F 0.75925(16) 0.39240(10) 0.79334(10) 0.0318(4) Uani 1 1 d . . . . .
F39 F 0.50171(15) 0.46553(11) 0.64017(11) 0.0320(4) Uani 1 1 d . . . . .
F40 F 0.66303(16) 0.49686(11) 0.54199(10) 0.0324(4) Uani 1 1 d . . . . .
F41 F 0.66701(16) 0.37721(10) 0.64540(11) 0.0344(4) Uani 1 1 d . . . . .
F42 F 0.83152(14) 0.59775(10) 0.57769(10) 0.0299(4) Uani 1 1 d . . . . .
F43 F 0.88456(14) 0.46054(10) 0.62948(11) 0.0314(4) Uani 1 1 d . . . . .
F44 F 0.87691(14) 0.55410(10) 0.70982(10) 0.0278(3) Uani 1 1 d . . . . .
O2 O 0.48812(16) 0.75766(11) 0.63721(10) 0.0186(4) Uani 1 1 d . . . . .
O3 O 0.50301(15) 0.68330(11) 0.81454(11) 0.0194(4) Uani 1 1 d . . . . .
O4 O 0.72807(16) 0.73457(12) 0.70363(12) 0.0219(4) Uani 1 1 d . . . . .
O5 O 0.60876(16) 0.59146(10) 0.68101(11) 0.0173(4) Uani 1 1 d . . . . .
C14 C 0.4706(2) 0.79271(16) 0.55204(15) 0.0170(5) Uani 1 1 d . . . . .
C15 C 0.4105(3) 0.72489(17) 0.51558(17) 0.0239(6) Uani 1 1 d . . . . .
C16 C 0.5974(2) 0.81967(17) 0.49358(16) 0.0213(5) Uani 1 1 d . . . . .
C17 C 0.3800(2) 0.87637(17) 0.54881(17) 0.0230(5) Uani 1 1 d . . . . .
C18 C 0.3929(2) 0.68315(17) 0.86943(16) 0.0190(5) Uani 1 1 d . . . . .
C19 C 0.4211(2) 0.70539(18) 0.95471(16) 0.0230(6) Uani 1 1 d . . . . .
C20 C 0.3391(3) 0.58978(19) 0.89380(18) 0.0277(6) Uani 1 1 d . . . . .
C21 C 0.2936(2) 0.75225(18) 0.82689(17) 0.0245(6) Uani 1 1 d . . . . .
C23 C 0.7364(6) 0.8790(4) 0.7272(5) 0.0283(13) Uani 0.784(5) 1 d . . P A 1
C24 C 0.8230(6) 0.7444(2) 0.8278(3) 0.0292(9) Uani 0.789(4) 1 d D . P A 1
C22 C 0.7987(2) 0.78701(17) 0.73083(17) 0.0209(5) Uani 1 1 d D . . . .
C26 C 0.6788(2) 0.51450(15) 0.68556(16) 0.0168(5) Uani 1 1 d . . . . .
C27 C 0.6687(3) 0.45776(17) 0.78255(17) 0.0234(6) Uani 1 1 d . . . . .
C28 C 0.6271(3) 0.46256(17) 0.62759(18) 0.0243(6) Uani 1 1 d . . . . .
C29 C 0.8199(2) 0.53198(17) 0.65002(17) 0.0214(5) Uani 1 1 d . . . . .
F1 F 0.60098(17) 1.00485(11) 0.17837(14) 0.0455(5) Uani 1 1 d . . . . .
F2 F 0.48786(16) 0.89634(12) 0.24930(11) 0.0396(4) Uani 1 1 d . . . . .
F3 F 0.46978(16) 0.95699(11) 0.11325(11) 0.0376(4) Uani 1 1 d . . . . .
F4 F 0.58564(15) 0.73409(11) 0.24303(11) 0.0330(4) Uani 1 1 d . . . . .
F5 F 0.48662(15) 0.78329(11) 0.13066(11) 0.0345(4) Uani 1 1 d . . . . .
F6 F 0.67341(15) 0.72239(10) 0.11428(11) 0.0336(4) Uani 1 1 d . . . . .
F7 F 0.72164(18) 0.98757(12) 0.02246(12) 0.0468(5) Uani 1 1 d . . . . .
F8 F 0.62921(17) 0.88503(12) -0.00842(11) 0.0404(4) Uani 1 1 d . . . . .
F9 F 0.81868(17) 0.86132(13) 0.02411(11) 0.0450(5) Uani 1 1 d . . . . .
O1 O 0.75178(16) 0.86579(11) 0.19298(12) 0.0219(4) Uani 1 1 d . . . . .
N1 N 0.83220(18) 0.64502(13) 0.27632(13) 0.0157(4) Uani 1 1 d . . . . .
N2 N 0.94083(19) 0.67574(13) 0.14722(13) 0.0173(4) Uani 1 1 d . . . . .
N3 N 0.95484(19) 0.85168(14) 0.24102(14) 0.0212(5) Uani 1 1 d . . . . .
C1 C 0.8783(2) 0.71261(16) 0.21106(15) 0.0164(5) Uani 1 1 d . . . . .
C2 C 0.8633(2) 0.56502(16) 0.25350(16) 0.0177(5) Uani 1 1 d . . . . .
C3 C 0.9317(2) 0.58459(16) 0.17151(16) 0.0187(5) Uani 1 1 d . . . . .
C4 C 0.7672(2) 0.65362(17) 0.36243(16) 0.0228(5) Uani 1 1 d . . . . .
H4A H 0.820900 0.626963 0.408101 0.034 Uiso 1 1 calc GR . . . .
H4B H 0.687974 0.623235 0.375794 0.034 Uiso 1 1 calc GR . . . .
H4C H 0.748978 0.716436 0.361146 0.034 Uiso 1 1 calc GR . . . .
C5 C 0.8237(3) 0.47924(17) 0.31353(18) 0.0263(6) Uani 1 1 d . . . . .
H5A H 0.856727 0.470908 0.369704 0.039 Uiso 1 1 calc GR . . . .
H5B H 0.856825 0.430822 0.285988 0.039 Uiso 1 1 calc GR . . . .
H5C H 0.731381 0.479423 0.324463 0.039 Uiso 1 1 calc GR . . . .
C6 C 0.9901(3) 0.52698(19) 0.11286(19) 0.0286(6) Uani 1 1 d . . . . .
H6A H 0.958991 0.546960 0.055510 0.043 Uiso 1 1 calc GR . . . .
H6B H 0.967888 0.465679 0.140071 0.043 Uiso 1 1 calc GR . . . .
H6C H 1.081996 0.530299 0.104292 0.043 Uiso 1 1 calc GR . . . .
C7 C 1.0151(3) 0.72306(18) 0.06549(17) 0.0276(6) Uani 1 1 d . . . . .
H7A H 0.974236 0.721259 0.014683 0.041 Uiso 1 1 calc GR . . . .
H7B H 1.100110 0.694779 0.059931 0.041 Uiso 1 1 calc GR . . . .
H7C H 1.020614 0.784781 0.067238 0.041 Uiso 1 1 calc GR . . . .
C8 C 1.0658(3) 0.79732(19) 0.2751(2) 0.0305(6) Uani 1 1 d . . . . .
H8 H 1.058191 0.736088 0.268686 0.037 Uiso 1 1 calc R . . . .
C9 C 1.0643(3) 0.7902(2) 0.3735(2) 0.0446(8) Uani 1 1 d . . . . .
H9A H 1.076482 0.848457 0.382337 0.067 Uiso 1 1 calc GR . . . .
H9B H 1.132352 0.748329 0.395354 0.067 Uiso 1 1 calc GR . . . .
H9C H 0.982991 0.769105 0.405877 0.067 Uiso 1 1 calc GR . . . .
C10 C 1.1898(3) 0.8298(2) 0.2206(3) 0.0461(9) Uani 1 1 d . . . . .
H10A H 1.186114 0.834301 0.157925 0.069 Uiso 1 1 calc GR . . . .
H10B H 1.259137 0.787880 0.240113 0.069 Uiso 1 1 calc GR . . . .
H10C H 1.204120 0.888092 0.228521 0.069 Uiso 1 1 calc GR . . . .
C11 C 0.9507(3) 0.94637(17) 0.2454(2) 0.0275(6) Uani 1 1 d . . . . .
H11 H 1.030569 0.954693 0.266767 0.033 Uiso 1 1 calc R . . . .
C12 C 0.8426(3) 0.9676(2) 0.3129(2) 0.0351(7) Uani 1 1 d . . . . .
H12A H 0.762057 0.960154 0.294549 0.053 Uiso 1 1 calc GR . . . .
H12B H 0.846309 1.028882 0.316650 0.053 Uiso 1 1 calc GR . . . .
H12C H 0.850004 0.927407 0.370891 0.053 Uiso 1 1 calc GR . . . .
C13 C 0.9507(3) 1.00951(19) 0.1543(2) 0.0396(8) Uani 1 1 d . . . . .
H13A H 1.020633 0.992077 0.113269 0.059 Uiso 1 1 calc GR . . . .
H13B H 0.960804 1.069939 0.158332 0.059 Uiso 1 1 calc GR . . . .
H13C H 0.870707 1.007137 0.132703 0.059 Uiso 1 1 calc GR . . . .
C30 C 0.6566(2) 0.86659(17) 0.14265(17) 0.0228(5) Uani 1 1 d . . . . .
C31 C 0.5516(3) 0.93296(19) 0.1709(2) 0.0305(6) Uani 1 1 d . . . . .
C32 C 0.5988(3) 0.77507(18) 0.15779(18) 0.0264(6) Uani 1 1 d . . . . .
C33 C 0.7063(3) 0.9007(2) 0.04287(19) 0.0317(7) Uani 1 1 d . . . . .
B1 B 0.8616(3) 0.81459(18) 0.21251(18) 0.0178(6) Uani 1 1 d . . . . .
C25 C 0.9277(4) 0.7939(4) 0.6724(3) 0.0331(10) Uani 0.796(5) 1 d . . P A 1
C25A C 0.905(2) 0.8224(14) 0.6428(16) 0.037(6) Uiso 0.204(5) 1 d . . P A 2
F29A F 0.9560(9) 0.7555(7) 0.6155(7) 0.038(3) Uiso 0.204(5) 1 d . . P A 2
F28A F 0.8564(9) 0.8857(6) 0.5824(6) 0.041(3) Uiso 0.204(5) 1 d . . P A 2
F27A F 0.997(4) 0.854(3) 0.674(3) 0.047(9) Uiso 0.204(5) 1 d . . P A 2
C23A C 0.707(3) 0.8752(18) 0.7450(17) 0.024(6) Uiso 0.216(5) 1 d . . P A 2
F35A F 0.6494(8) 0.8504(6) 0.8249(6) 0.041(3) Uiso 0.216(5) 1 d . . P A 2
F33A F 0.6351(8) 0.9015(5) 0.6877(6) 0.032(2) Uiso 0.216(5) 1 d . . P A 2
F34A F 0.7874(13) 0.9391(9) 0.7396(7) 0.041(4) Uiso 0.216(5) 1 d . . P A 2
C24A C 0.8605(14) 0.7403(12) 0.8124(11) 0.063(11) Uiso 0.211(4) 1 d D . P A 2
F31A F 0.7755(9) 0.6892(7) 0.8660(6) 0.035(2) Uiso 0.211(4) 1 d D . P A 2
F32A F 0.9562(8) 0.6880(6) 0.7864(6) 0.039(3) Uiso 0.211(4) 1 d D . P A 2
F30A F 0.8944(17) 0.7974(12) 0.8523(13) 0.049(5) Uiso 0.211(4) 1 d D . P A 2

loop_
_atom_site_aniso_label
_atom_site_aniso_U_11
_atom_site_aniso_U_22
_atom_site_aniso_U_33
_atom_site_aniso_U_23
_atom_site_aniso_U_13
_atom_site_aniso_U_12
Al1 0.0141(3) 0.0138(3) 0.0153(3) -0.0049(3) -0.0007(3) -0.0013(3)
F90 0.0445(11) 0.0337(10) 0.0415(10) -0.0166(8) -0.0080(8) -0.0086(8)
F10 0.0378(10) 0.0346(10) 0.0454(10) -0.0077(8) 0.0020(8) -0.0201(8)
F11 0.0427(10) 0.0366(10) 0.0356(9) -0.0113(8) -0.0215(8) -0.0027(8)
F12 0.0424(10) 0.0218(8) 0.0359(9) -0.0145(7) -0.0085(8) 0.0019(7)
F13 0.0330(9) 0.0261(9) 0.0347(9) -0.0096(7) 0.0033(7) -0.0127(7)
F14 0.0326(9) 0.0360(9) 0.0138(7) -0.0027(6) -0.0001(6) -0.0013(7)
F15 0.0211(8) 0.0314(9) 0.0239(8) -0.0082(7) -0.0005(6) 0.0056(7)
F16 0.0422(10) 0.0195(8) 0.0312(9) -0.0111(7) -0.0033(7) 0.0065(7)
F17 0.0450(10) 0.0234(8) 0.0252(8) 0.0025(7) -0.0082(7) 0.0102(7)
F18 0.0224(8) 0.0370(10) 0.0434(10) -0.0061(8) -0.0002(7) 0.0068(7)
F19 0.0252(9) 0.0530(11) 0.0229(8) -0.0097(7) -0.0087(7) 0.0000(8)
F20 0.0479(11) 0.0364(10) 0.0332(9) -0.0191(8) -0.0026(8) -0.0096(8)
F21 0.0292(9) 0.0592(12) 0.0177(8) -0.0083(8) 0.0046(7) -0.0051(8)
F22 0.0464(11) 0.0264(9) 0.0401(10) 0.0052(8) -0.0088(8) -0.0020(8)
F23 0.0262(9) 0.0443(11) 0.0474(11) -0.0060(9) 0.0046(8) -0.0172(8)
F24 0.0263(9) 0.0480(11) 0.0311(9) -0.0036(8) 0.0059(7) 0.0143(8)
F25 0.0254(9) 0.0491(11) 0.0277(9) -0.0055(8) -0.0110(7) -0.0008(8)
F26 0.0368(9) 0.0242(8) 0.0281(8) -0.0005(7) 0.0015(7) 0.0038(7)
F27 0.025(2) 0.057(3) 0.062(3) -0.031(2) 0.0092(14) -0.0302(16)
F28 0.0491(17) 0.085(3) 0.0293(14) -0.0208(15) 0.0156(12) -0.0405(18)
F29 0.0203(12) 0.0540(17) 0.093(2) -0.0440(15) -0.0015(12) 0.0053(11)
F30 0.0372(19) 0.050(2) 0.0419(17) -0.0194(16) -0.0214(14) -0.0077(18)
F31 0.0469(15) 0.0579(17) 0.0277(12) -0.0185(11) 0.0061(10) -0.0208(12)
F32 0.082(2) 0.0250(13) 0.0443(15) -0.0036(11) -0.0275(15) 0.0014(13)
F33 0.078(2) 0.0278(13) 0.0539(17) 0.0054(12) -0.0307(15) -0.0048(13)
F34 0.0435(15) 0.0244(14) 0.050(2) -0.0223(14) -0.0105(15) -0.0062(11)
F35 0.0208(13) 0.0362(14) 0.097(3) -0.0332(16) -0.0101(13) 0.0078(10)
F36 0.0414(10) 0.0314(9) 0.0197(8) -0.0081(7) -0.0062(7) 0.0027(7)
F37 0.0343(9) 0.0262(9) 0.0339(9) 0.0017(7) 0.0050(7) -0.0088(7)
F38 0.0369(10) 0.0246(8) 0.0286(8) -0.0005(7) -0.0063(7) 0.0120(7)
F39 0.0232(8) 0.0322(9) 0.0476(10) -0.0184(8) -0.0094(7) -0.0045(7)
F40 0.0435(10) 0.0361(9) 0.0218(8) -0.0132(7) -0.0080(7) 0.0003(8)
F41 0.0428(10) 0.0190(8) 0.0470(10) -0.0169(7) -0.0122(8) 0.0048(7)
F42 0.0261(8) 0.0310(9) 0.0261(8) 0.0008(7) 0.0043(7) -0.0032(7)
F43 0.0241(8) 0.0303(9) 0.0399(9) -0.0153(7) 0.0015(7) 0.0070(7)
F44 0.0211(8) 0.0311(9) 0.0349(9) -0.0117(7) -0.0097(7) -0.0005(7)
O2 0.0214(9) 0.0189(9) 0.0141(8) -0.0028(7) -0.0020(7) 0.0025(7)
O3 0.0157(8) 0.0261(10) 0.0160(8) -0.0063(7) -0.0001(7) 0.0008(7)
O4 0.0166(9) 0.0249(10) 0.0276(10) -0.0119(8) -0.0011(7) -0.0063(7)
O5 0.0194(9) 0.0131(8) 0.0202(9) -0.0059(7) -0.0030(7) 0.0007(7)
C14 0.0188(12) 0.0159(12) 0.0160(11) -0.0035(9) -0.0032(10) 0.0007(9)
C15 0.0259(14) 0.0222(14) 0.0253(14) -0.0071(11) -0.0055(11) -0.0027(11)
C16 0.0238(13) 0.0227(13) 0.0176(12) -0.0061(10) -0.0019(10) -0.0009(11)
C17 0.0242(14) 0.0196(13) 0.0225(13) -0.0016(10) -0.0030(11) 0.0026(11)
C18 0.0157(12) 0.0246(13) 0.0166(12) -0.0048(10) -0.0022(9) -0.0018(10)
C19 0.0194(13) 0.0334(15) 0.0162(12) -0.0071(11) 0.0005(10) -0.0043(11)
C20 0.0261(15) 0.0277(15) 0.0285(15) -0.0043(12) -0.0032(12) -0.0055(12)
C21 0.0192(13) 0.0306(15) 0.0213(13) -0.0047(11) 0.0004(11) 0.0002(11)
C23 0.020(3) 0.025(3) 0.044(4) -0.013(2) -0.008(3) -0.005(2)
C24 0.036(3) 0.021(2) 0.037(2) -0.0096(18) -0.019(2) -0.0054(17)
C22 0.0153(12) 0.0237(13) 0.0267(13) -0.0109(11) -0.0031(10) -0.0033(10)
C26 0.0174(12) 0.0145(12) 0.0176(12) -0.0029(9) -0.0022(9) 0.0006(9)
C27 0.0259(14) 0.0197(13) 0.0230(13) -0.0032(10) -0.0028(11) -0.0001(11)
C28 0.0274(14) 0.0188(13) 0.0291(14) -0.0099(11) -0.0063(12) 0.0017(11)
C29 0.0222(13) 0.0200(13) 0.0217(13) -0.0062(10) -0.0019(11) 0.0013(10)
F1 0.0402(11) 0.0279(9) 0.0777(14) -0.0261(9) -0.0215(10) 0.0110(8)
F2 0.0299(9) 0.0552(12) 0.0328(9) -0.0142(8) -0.0039(8) 0.0124(8)
F3 0.0321(9) 0.0387(10) 0.0422(10) -0.0085(8) -0.0180(8) 0.0155(8)
F4 0.0304(9) 0.0313(9) 0.0330(9) 0.0044(7) -0.0089(7) -0.0072(7)
F5 0.0273(9) 0.0345(9) 0.0465(10) -0.0102(8) -0.0190(8) -0.0015(7)
F6 0.0345(9) 0.0275(9) 0.0472(10) -0.0199(8) -0.0166(8) 0.0047(7)
F7 0.0531(12) 0.0327(10) 0.0451(11) 0.0111(8) -0.0092(9) -0.0077(9)
F8 0.0478(11) 0.0474(11) 0.0267(9) -0.0078(8) -0.0145(8) 0.0057(9)
F9 0.0355(10) 0.0587(13) 0.0306(9) -0.0020(8) 0.0046(8) 0.0103(9)
O1 0.0196(9) 0.0192(9) 0.0291(10) -0.0085(8) -0.0071(8) 0.0007(7)
N1 0.0148(10) 0.0154(10) 0.0163(10) -0.0046(8) -0.0002(8) 0.0007(8)
N2 0.0157(10) 0.0196(11) 0.0162(10) -0.0049(8) -0.0001(8) -0.0003(8)
N3 0.0160(10) 0.0177(11) 0.0309(12) -0.0094(9) -0.0009(9) -0.0006(8)
C1 0.0156(12) 0.0172(12) 0.0161(11) -0.0041(9) -0.0012(9) -0.0012(9)
C2 0.0142(12) 0.0163(12) 0.0235(13) -0.0062(10) -0.0046(10) 0.0015(9)
C3 0.0169(12) 0.0190(12) 0.0224(12) -0.0090(10) -0.0042(10) 0.0016(10)
C4 0.0254(14) 0.0255(14) 0.0151(12) -0.0043(10) 0.0023(10) 0.0000(11)
C5 0.0255(14) 0.0161(13) 0.0352(15) -0.0032(11) -0.0023(12) -0.0023(11)
C6 0.0281(15) 0.0291(15) 0.0331(15) -0.0182(12) -0.0040(12) 0.0045(12)
C7 0.0262(14) 0.0285(15) 0.0214(13) -0.0013(11) 0.0079(11) 0.0005(12)
C8 0.0200(14) 0.0256(15) 0.0511(18) -0.0152(13) -0.0128(13) 0.0016(11)
C9 0.0388(19) 0.047(2) 0.055(2) -0.0165(17) -0.0259(16) 0.0033(15)
C10 0.0169(15) 0.0411(19) 0.084(3) -0.0254(18) -0.0029(16) 0.0001(13)
C11 0.0200(13) 0.0207(14) 0.0461(17) -0.0156(12) -0.0025(12) -0.0061(11)
C12 0.0260(15) 0.0326(16) 0.055(2) -0.0283(15) -0.0001(14) -0.0038(12)
C13 0.0371(18) 0.0223(15) 0.057(2) -0.0061(14) -0.0006(15) -0.0092(13)
C30 0.0222(13) 0.0216(13) 0.0259(13) -0.0061(11) -0.0088(11) 0.0012(10)
C31 0.0274(15) 0.0294(16) 0.0375(16) -0.0118(13) -0.0108(13) 0.0067(12)
C32 0.0242(14) 0.0262(14) 0.0321(15) -0.0080(12) -0.0138(12) 0.0008(11)
C33 0.0308(16) 0.0321(16) 0.0285(15) -0.0014(12) -0.0060(13) 0.0024(13)
B1 0.0188(14) 0.0157(13) 0.0172(13) -0.0042(11) 0.0032(11) -0.0018(11)
C25 0.023(2) 0.046(3) 0.038(3) -0.023(2) 0.0052(19) -0.017(2)

loop_
_atom_type_symbol
_atom_type_description
_atom_type_scat_dispersion_real
_atom_type_scat_dispersion_imag
_atom_type_scat_source
C C 0.0033 0.0016 'International Tables Vol C Tables 4.2.6.8 and 6.1.1.4'
H H 0.0000 0.0000 'International Tables Vol C Tables 4.2.6.8 and 6.1.1.4'
Al Al 0.0645 0.0514 'International Tables Vol C Tables 4.2.6.8 and 6.1.1.4'
B B 0.0013 0.0007 'International Tables Vol C Tables 4.2.6.8 and 6.1.1.4'
F F 0.0171 0.0103 'International Tables Vol C Tables 4.2.6.8 and 6.1.1.4'
N N 0.0061 0.0033 'International Tables Vol C Tables 4.2.6.8 and 6.1.1.4'
O O 0.0106 0.0060 'International Tables Vol C Tables 4.2.6.8 and 6.1.1.4'

loop_
_geom_angle_atom_site_label_1
_geom_angle_atom_site_label_2
_geom_angle_atom_site_label_3
_geom_angle
_geom_angle_site_symmetry_1
_geom_angle_site_symmetry_3
_geom_angle_publ_flag
O2 Al1 O4 113.88(9) . . ?
O2 Al1 O5 106.44(9) . . ?
O3 Al1 O2 107.02(9) . . ?
O3 Al1 O4 108.88(9) . . ?
O3 Al1 O5 112.85(9) . . ?
O4 Al1 O5 107.86(9) . . ?
C14 O2 Al1 147.19(16) . . ?
C18 O3 Al1 149.83(16) . . ?
C22 O4 Al1 148.49(17) . . ?
C26 O5 Al1 148.33(16) . . ?
O2 C14 C15 110.4(2) . . ?
O2 C14 C16 110.8(2) . . ?
O2 C14 C17 107.99(19) . . ?
C16 C14 C15 109.2(2) . . ?
C16 C14 C17 109.1(2) . . ?
C17 C14 C15 109.2(2) . . ?
F10 C15 F11 107.8(2) . . ?
F10 C15 F12 107.0(2) . . ?
F10 C15 C14 110.9(2) . . ?
F11 C15 F12 107.5(2) . . ?
F11 C15 C14 112.6(2) . . ?
F12 C15 C14 110.8(2) . . ?
F13 C16 F14 108.1(2) . . ?
F13 C16 F15 106.9(2) . . ?
F13 C16 C14 111.4(2) . . ?
F14 C16 F15 106.81(19) . . ?
F14 C16 C14 112.8(2) . . ?
F15 C16 C14 110.5(2) . . ?
F16 C17 F17 107.9(2) . . ?
F16 C17 F18 108.0(2) . . ?
F16 C17 C14 110.8(2) . . ?
F17 C17 C14 112.0(2) . . ?
F18 C17 F17 107.6(2) . . ?
F18 C17 C14 110.4(2) . . ?
O3 C18 C19 107.7(2) . . ?
O3 C18 C20 109.6(2) . . ?
O3 C18 C21 111.9(2) . . ?
C19 C18 C20 109.2(2) . . ?
C21 C18 C19 109.4(2) . . ?
C21 C18 C20 109.0(2) . . ?
F19 C19 F20 107.8(2) . . ?
F19 C19 F21 107.0(2) . . ?
F19 C19 C18 111.4(2) . . ?
F20 C19 F21 107.1(2) . . ?
F20 C19 C18 111.0(2) . . ?
F21 C19 C18 112.3(2) . . ?
F90 C20 F23 107.1(2) . . ?
F90 C20 C18 110.8(2) . . ?
F22 C20 F90 107.2(2) . . ?
F22 C20 F23 107.4(2) . . ?
F22 C20 C18 111.7(2) . . ?
F23 C20 C18 112.5(2) . . ?
F24 C21 C18 112.0(2) . . ?
F25 C21 F24 107.2(2) . . ?
F25 C21 C18 111.3(2) . . ?
F26 C21 F24 106.9(2) . . ?
F26 C21 F25 108.0(2) . . ?
F26 C21 C18 111.2(2) . . ?
F33 C23 F34 106.2(5) . . ?
F33 C23 F35 107.0(5) . . ?
F33 C23 C22 111.2(5) . . ?
F34 C23 C22 114.3(5) . . ?
F35 C23 F34 106.4(5) . . ?
F35 C23 C22 111.3(4) . . ?
F30 C24 F31 106.1(4) . . ?
F30 C24 C22 113.3(4) . . ?
F31 C24 C22 111.5(4) . . ?
F32 C24 F30 107.9(4) . . ?
F32 C24 F31 105.4(4) . . ?
F32 C24 C22 112.2(3) . . ?
O4 C22 C23 112.6(3) . . ?
O4 C22 C24 110.2(2) . . ?
O4 C22 C25 108.4(2) . . ?
O4 C22 C25A 103.6(9) . . ?
O4 C22 C23A 107.0(10) . . ?
O4 C22 C24A 114.1(7) . . ?
C23 C22 C24 108.1(4) . . ?
C23 C22 C25 110.1(4) . . ?
C25 C22 C24 107.3(4) . . ?
C23A C22 C25A 106.5(11) . . ?
C24A C22 C25A 112.0(10) . . ?
C24A C22 C23A 113.0(12) . . ?
O5 C26 C27 110.6(2) . . ?
O5 C26 C28 108.0(2) . . ?
O5 C26 C29 111.0(2) . . ?
C27 C26 C28 109.2(2) . . ?
C27 C26 C29 108.9(2) . . ?
C29 C26 C28 109.0(2) . . ?
F36 C27 F37 107.8(2) . . ?
F36 C27 F38 107.4(2) . . ?
F36 C27 C26 110.5(2) . . ?
F37 C27 F38 107.7(2) . . ?
F37 C27 C26 111.1(2) . . ?
F38 C27 C26 112.1(2) . . ?
F39 C28 F40 107.1(2) . . ?
F39 C28 F41 107.4(2) . . ?
F39 C28 C26 111.2(2) . . ?
F40 C28 F41 107.4(2) . . ?
F40 C28 C26 111.2(2) . . ?
F41 C28 C26 112.4(2) . . ?
F42 C29 F43 107.3(2) . . ?
F42 C29 F44 107.4(2) . . ?
F42 C29 C26 111.3(2) . . ?
F43 C29 C26 112.3(2) . . ?
F44 C29 F43 107.3(2) . . ?
F44 C29 C26 111.0(2) . . ?
C30 O1 B1 137.2(2) . . ?
C1 N1 C2 110.7(2) . . ?
C1 N1 C4 124.7(2) . . ?
C2 N1 C4 124.4(2) . . ?
C1 N2 C3 110.5(2) . . ?
C1 N2 C7 125.7(2) . . ?
C3 N2 C7 123.7(2) . . ?
C8 N3 C11 114.3(2) . . ?
B1 N3 C8 121.5(2) . . ?
B1 N3 C11 124.1(2) . . ?
N1 C1 N2 105.9(2) . . ?
N1 C1 B1 125.5(2) . . ?
N2 C1 B1 128.6(2) . . ?
N1 C2 C5 122.1(2) . . ?
C3 C2 N1 106.4(2) . . ?
C3 C2 C5 131.5(2) . . ?
N2 C3 C6 122.1(2) . . ?
C2 C3 N2 106.6(2) . . ?
C2 C3 C6 131.3(2) . . ?
N1 C4 H4A 109.5 . . ?
N1 C4 H4B 109.5 . . ?
N1 C4 H4C 109.5 . . ?
H4A C4 H4B 109.5 . . ?
H4A C4 H4C 109.5 . . ?
H4B C4 H4C 109.5 . . ?
C2 C5 H5A 109.5 . . ?
C2 C5 H5B 109.5 . . ?
C2 C5 H5C 109.5 . . ?
H5A C5 H5B 109.5 . . ?
H5A C5 H5C 109.5 . . ?
H5B C5 H5C 109.5 . . ?
C3 C6 H6A 109.5 . . ?
C3 C6 H6B 109.5 . . ?
C3 C6 H6C 109.5 . . ?
H6A C6 H6B 109.5 . . ?
H6A C6 H6C 109.5 . . ?
H6B C6 H6C 109.5 . . ?
N2 C7 H7A 109.5 . . ?
N2 C7 H7B 109.5 . . ?
N2 C7 H7C 109.5 . . ?
H7A C7 H7B 109.5 . . ?
H7A C7 H7C 109.5 . . ?
H7B C7 H7C 109.5 . . ?
N3 C8 H8 106.8 . . ?
N3 C8 C9 111.5(2) . . ?
N3 C8 C10 112.2(3) . . ?
C9 C8 H8 106.8 . . ?
C10 C8 H8 106.8 . . ?
C10 C8 C9 112.3(3) . . ?
C8 C9 H9A 109.5 . . ?
C8 C9 H9B 109.5 . . ?
C8 C9 H9C 109.5 . . ?
H9A C9 H9B 109.5 . . ?
H9A C9 H9C 109.5 . . ?
H9B C9 H9C 109.5 . . ?
C8 C10 H10A 109.5 . . ?
C8 C10 H10B 109.5 . . ?
C8 C10 H10C 109.5 . . ?
H10A C10 H10B 109.5 . . ?
H10A C10 H10C 109.5 . . ?
H10B C10 H10C 109.5 . . ?
N3 C11 H11 106.6 . . ?
N3 C11 C12 111.8(2) . . ?
N3 C11 C13 111.8(2) . . ?
C12 C11 H11 106.6 . . ?
C13 C11 H11 106.6 . . ?
C13 C11 C12 112.9(3) . . ?
C11 C12 H12A 109.5 . . ?
C11 C12 H12B 109.5 . . ?
C11 C12 H12C 109.5 . . ?
H12A C12 H12B 109.5 . . ?
H12A C12 H12C 109.5 . . ?
H12B C12 H12C 109.5 . . ?
C11 C13 H13A 109.5 . . ?
C11 C13 H13B 109.5 . . ?
C11 C13 H13C 109.5 . . ?
H13A C13 H13B 109.5 . . ?
H13A C13 H13C 109.5 . . ?
H13B C13 H13C 109.5 . . ?
O1 C30 C31 105.5(2) . . ?
O1 C30 C32 114.2(2) . . ?
O1 C30 C33 110.0(2) . . ?
C31 C30 C32 108.7(2) . . ?
C33 C30 C31 109.3(2) . . ?
C33 C30 C32 109.1(2) . . ?
F1 C31 F2 107.5(2) . . ?
F1 C31 F3 108.7(2) . . ?
F1 C31 C30 110.8(2) . . ?
F2 C31 C30 110.4(2) . . ?
F3 C31 F2 107.7(2) . . ?
F3 C31 C30 111.6(2) . . ?
F4 C32 F5 108.2(2) . . ?
F4 C32 F6 107.5(2) . . ?
F4 C32 C30 110.3(2) . . ?
F5 C32 F6 107.6(2) . . ?
F5 C32 C30 111.9(2) . . ?
F6 C32 C30 111.3(2) . . ?
F7 C33 C30 110.9(2) . . ?
F8 C33 F7 108.3(2) . . ?
F8 C33 F9 108.5(2) . . ?
F8 C33 C30 112.2(2) . . ?
F9 C33 F7 107.1(2) . . ?
F9 C33 C30 109.7(2) . . ?
O1 B1 C1 122.2(2) . . ?
N3 B1 O1 118.8(2) . . ?
N3 B1 C1 118.8(2) . . ?
F27 C25 C22 112.8(5) . . ?
F28 C25 F27 107.6(6) . . ?
F28 C25 F29 106.3(4) . . ?
F28 C25 C22 110.4(4) . . ?
F29 C25 F27 107.7(6) . . ?
F29 C25 C22 111.8(4) . . ?
F29A C25A C22 108.7(15) . . ?
F29A C25A F28A 115(2) . . ?
F29A C25A F27A 106(2) . . ?
F28A C25A C22 111.7(15) . . ?
F28A C25A F27A 110(2) . . ?
F27A C25A C22 105(2) . . ?
F35A C23A C22 104.0(18) . . ?
F35A C23A F34A 110(2) . . ?
F33A C23A C22 113.1(19) . . ?
F33A C23A F35A 114(2) . . ?
F33A C23A F34A 110(2) . . ?
F34A C23A C22 105.2(17) . . ?
F31A C24A C22 106.3(11) . . ?
F31A C24A F32A 107.8(14) . . ?
F31A C24A F30A 109.8(15) . . ?
F32A C24A C22 107.4(11) . . ?
F30A C24A C22 111.7(15) . . ?
F30A C24A F32A 113.6(14) . . ?

loop_
_geom_bond_atom_site_label_1
_geom_bond_atom_site_label_2
_geom_bond_distance
_geom_bond_site_symmetry_2
_geom_bond_publ_flag
Al1 O2 1.7218(18) . ?
Al1 O3 1.7215(18) . ?
Al1 O4 1.7284(18) . ?
Al1 O5 1.7371(17) . ?
F90 C20 1.335(3) . ?
F10 C15 1.326(3) . ?
F11 C15 1.328(3) . ?
F12 C15 1.344(3) . ?
F13 C16 1.328(3) . ?
F14 C16 1.337(3) . ?
F15 C16 1.339(3) . ?
F16 C17 1.328(3) . ?
F17 C17 1.336(3) . ?
F18 C17 1.331(3) . ?
F19 C19 1.325(3) . ?
F20 C19 1.331(3) . ?
F21 C19 1.344(3) . ?
F22 C20 1.324(3) . ?
F23 C20 1.345(3) . ?
F24 C21 1.349(3) . ?
F25 C21 1.330(3) . ?
F26 C21 1.327(3) . ?
F27 C25 1.346(9) . ?
F28 C25 1.333(6) . ?
F29 C25 1.338(6) . ?
F30 C24 1.346(5) . ?
F31 C24 1.346(7) . ?
F32 C24 1.325(4) . ?
F33 C23 1.326(8) . ?
F34 C23 1.354(7) . ?
F35 C23 1.336(7) . ?
F36 C27 1.330(3) . ?
F37 C27 1.330(3) . ?
F38 C27 1.344(3) . ?
F39 C28 1.330(3) . ?
F40 C28 1.330(3) . ?
F41 C28 1.337(3) . ?
F42 C29 1.326(3) . ?
F43 C29 1.346(3) . ?
F44 C29 1.331(3) . ?
O2 C14 1.352(3) . ?
O3 C18 1.354(3) . ?
O4 C22 1.351(3) . ?
O5 C26 1.353(3) . ?
C14 C15 1.557(3) . ?
C14 C16 1.550(3) . ?
C14 C17 1.555(3) . ?
C18 C19 1.552(3) . ?
C18 C20 1.553(4) . ?
C18 C21 1.550(4) . ?
C23 C22 1.523(7) . ?
C24 C22 1.559(5) . ?
C22 C25 1.537(5) . ?
C22 C25A 1.66(2) . ?
C22 C23A 1.66(3) . ?
C22 C24A 1.527(17) . ?
C26 C27 1.555(3) . ?
C26 C28 1.557(3) . ?
C26 C29 1.556(3) . ?
F1 C31 1.324(3) . ?
F2 C31 1.333(3) . ?
F3 C31 1.326(3) . ?
F4 C32 1.327(3) . ?
F5 C32 1.326(3) . ?
F6 C32 1.338(3) . ?
F7 C33 1.334(3) . ?
F8 C33 1.322(3) . ?
F9 C33 1.332(3) . ?
O1 C30 1.387(3) . ?
O1 B1 1.395(3) . ?
N1 C1 1.344(3) . ?
N1 C2 1.387(3) . ?
N1 C4 1.461(3) . ?
N2 C1 1.347(3) . ?
N2 C3 1.387(3) . ?
N2 C7 1.466(3) . ?
N3 C8 1.490(3) . ?
N3 C11 1.496(3) . ?
N3 B1 1.386(3) . ?
C1 B1 1.595(4) . ?
C2 C3 1.361(3) . ?
C2 C5 1.486(3) . ?
C3 C6 1.485(3) . ?
C4 H4A 0.9800 . ?
C4 H4B 0.9800 . ?
C4 H4C 0.9800 . ?
C5 H5A 0.9800 . ?
C5 H5B 0.9800 . ?
C5 H5C 0.9800 . ?
C6 H6A 0.9800 . ?
C6 H6B 0.9800 . ?
C6 H6C 0.9800 . ?
C7 H7A 0.9800 . ?
C7 H7B 0.9800 . ?
C7 H7C 0.9800 . ?
C8 H8 1.0000 . ?
C8 C9 1.526(4) . ?
C8 C10 1.522(4) . ?
C9 H9A 0.9800 . ?
C9 H9B 0.9800 . ?
C9 H9C 0.9800 . ?
C10 H10A 0.9800 . ?
C10 H10B 0.9800 . ?
C10 H10C 0.9800 . ?
C11 H11 1.0000 . ?
C11 C12 1.524(4) . ?
C11 C13 1.523(4) . ?
C12 H12A 0.9800 . ?
C12 H12B 0.9800 . ?
C12 H12C 0.9800 . ?
C13 H13A 0.9800 . ?
C13 H13B 0.9800 . ?
C13 H13C 0.9800 . ?
C30 C31 1.555(4) . ?
C30 C32 1.559(4) . ?
C30 C33 1.553(4) . ?
C25A F29A 1.28(3) . ?
C25A F28A 1.32(2) . ?
C25A F27A 1.35(4) . ?
C23A F35A 1.29(2) . ?
C23A F33A 1.25(3) . ?
C23A F34A 1.36(3) . ?
C24A F31A 1.317(15) . ?
C24A F32A 1.336(14) . ?
C24A F30A 1.320(15) . ?
